data_7124239
loop_
_publ_author_name
'Meng, Xiangtai'
'Chen, Dengfeng'
'Cao, Xiaoji'
'Luo, Jinyue'
'Wang, Fei'
'Huang, Shenlin'

_publ_section_title
;
 Synthesis of Polysubstituted Cyclic 1,2-Diketones Enabled by Iterative
 Sulfoxide-Mediated Arylation
;
_journal_name_full 'Chemical Communications'
_journal_paper_doi 10.1039/C9CC06505A
_journal_year 2019
_chemical_formula_moiety 'C36 H24 Br Cl O2 S6'
_chemical_formula_sum 'C36 H24 Br Cl O2 S6'
_chemical_formula_weight 796.27
_space_group_crystal_system monoclinic
_space_group_IT_number 14
_space_group_name_Hall '-P 2ybc'
_space_group_name_H-M_alt 'P 1 21/c 1'
_symmetry_space_group_name_Hall '-P 2ybc'
_symmetry_space_group_name_H-M 'P 1 21/c 1'
_atom_sites_solution_hydrogens geom
_atom_sites_solution_primary direct
_audit_creation_date 2019-06-26
_audit_creation_method
;
Olex2 1.2
(compiled 2018.05.29 svn.r3508 for OlexSys, GUI svn.r5506)
;
_audit_update_record
;
2019-07-04 deposited with the CCDC.    2019-09-25 downloaded from the CCDC.
;
_cell_angle_alpha 90
_cell_angle_beta 91.184(14)
_cell_angle_gamma 90
_cell_formula_units_Z 4
_cell_length_a 18.920(3)
_cell_length_b 6.6165(9)
_cell_length_c 29.427(4)
_cell_measurement_reflns_used 2063
_cell_measurement_temperature 100.00(10)
_cell_measurement_theta_max 26.2810
_cell_measurement_theta_min 2.5810
_cell_volume 3683.0(9)
_computing_cell_refinement 'CrysAlisPro 1.171.38.43f (Rigaku OD, 2015)'
_computing_data_collection 'CrysAlisPro 1.171.38.43f (Rigaku OD, 2015)'
_computing_data_reduction 'CrysAlisPro 1.171.38.43f (Rigaku OD, 2015)'
_computing_molecular_graphics 'Olex2 (Dolomanov et al., 2009)'
_computing_publication_material 'Olex2 (Dolomanov et al., 2009)'
_computing_structure_refinement 'ShelXL (Sheldrick, 2015)'
_computing_structure_solution 'ShelXS (Sheldrick, 2008)'
_diffrn_ambient_environment N~2~
_diffrn_ambient_temperature 100.00(10)
_diffrn_detector 'CCD plate'
_diffrn_detector_area_resol_mean 5.2684
_diffrn_detector_type AtlasS2
_diffrn_measured_fraction_theta_full 0.999
_diffrn_measured_fraction_theta_max 0.999
_diffrn_measurement_details
;
List of Runs (angles in degrees, time in seconds):

  # Type    Start    End  Width  t~exp~   \w     \q     \k     \f   Frames
#--------------------------------------------------------------------------
  1  \w     14.00  82.00   1.00    9.00    --   11.74  57.00  90.00   68
  2  \w    -15.00  78.00   1.00    9.00    --   11.74  57.00-150.00   93
  3  \w    -55.00 -29.00   1.00    9.00    --   11.74 -57.00 120.00   26
;
_diffrn_measurement_device 'four-circle diffractometer'
_diffrn_measurement_device_type 'SuperNova, Dual, Cu at zero, AtlasS2'
_diffrn_measurement_method '\w scans'
_diffrn_orient_matrix_type 'CrysAlisPro convention (1999,Acta A55,543-557)'
_diffrn_orient_matrix_UB_11 0.0374969000
_diffrn_orient_matrix_UB_12 0.0001806000
_diffrn_orient_matrix_UB_13 -0.0000768000
_diffrn_orient_matrix_UB_21 -0.0008880000
_diffrn_orient_matrix_UB_22 -0.0018188000
_diffrn_orient_matrix_UB_23 -0.0240973000
_diffrn_orient_matrix_UB_31 -0.0001717000
_diffrn_orient_matrix_UB_32 0.1071965000
_diffrn_orient_matrix_UB_33 -0.0004088000
_diffrn_radiation_monochromator mirror
_diffrn_radiation_probe x-ray
_diffrn_radiation_type MoK\a
_diffrn_radiation_wavelength 0.71073
_diffrn_reflns_av_R_equivalents 0.0832
_diffrn_reflns_av_unetI/netI 0.1180
_diffrn_reflns_Laue_measured_fraction_full 0.999
_diffrn_reflns_Laue_measured_fraction_max 0.999
_diffrn_reflns_limit_h_max 22
_diffrn_reflns_limit_h_min -21
_diffrn_reflns_limit_k_max 6
_diffrn_reflns_limit_k_min -7
_diffrn_reflns_limit_l_max 34
_diffrn_reflns_limit_l_min -34
_diffrn_reflns_number 14585
_diffrn_reflns_point_group_measured_fraction_full 0.999
_diffrn_reflns_point_group_measured_fraction_max 0.999
_diffrn_reflns_theta_full 25.000
_diffrn_reflns_theta_max 25.000
_diffrn_reflns_theta_min 2.153
_diffrn_source 'micro-focus sealed X-ray tube'
_diffrn_source_type 'SuperNova (Mo) X-ray Source'
_exptl_absorpt_coefficient_mu 1.560
_exptl_absorpt_correction_T_max 1.00000
_exptl_absorpt_correction_T_min 0.23745
_exptl_absorpt_correction_type multi-scan
_exptl_absorpt_process_details
;
CrysAlisPro 1.171.38.43f (Rigaku Oxford Diffraction, 2015)
Empirical absorption correction using spherical harmonics,
 implemented in SCALE3 ABSPACK scaling algorithm.
;
_exptl_crystal_colour orange
_exptl_crystal_colour_primary orange
_exptl_crystal_density_diffrn 1.436
_exptl_crystal_description block
_exptl_crystal_F_000 1616
_exptl_crystal_size_max 0.12
_exptl_crystal_size_mid 0.11
_exptl_crystal_size_min 0.1
_refine_diff_density_max 1.515
_refine_diff_density_min -1.495
_refine_diff_density_rms 0.162
_refine_ls_extinction_method none
_refine_ls_goodness_of_fit_ref 1.042
_refine_ls_hydrogen_treatment constr
_refine_ls_matrix_type full
_refine_ls_number_parameters 416
_refine_ls_number_reflns 6482
_refine_ls_number_restraints 38
_refine_ls_restrained_S_all 1.054
_refine_ls_R_factor_all 0.1201
_refine_ls_R_factor_gt 0.0851
_refine_ls_shift/su_max 0.000
_refine_ls_shift/su_mean 0.000
_refine_ls_structure_factor_coef Fsqd
_refine_ls_weighting_details 'w=1/[\s^2^(Fo^2^)+(0.1156P)^2^] where P=(Fo^2^+2Fc^2^)/3'
_refine_ls_weighting_scheme calc
_refine_ls_wR_factor_gt 0.2035
_refine_ls_wR_factor_ref 0.2325
_reflns_Friedel_coverage 0.000
_reflns_number_gt 4232
_reflns_number_total 6482
_reflns_threshold_expression 'I > 2\s(I)'
_cod_data_source_file c9cc06505a2.cif
_cod_data_source_block mxt-3
_cod_original_cell_volume 3682.9(9)
_cod_database_code 7124239
_shelx_shelxl_version_number 2018/3
_shelx_space_group_comment
;
The symmetry employed for this shelxl refinement is uniquely defined
by the following loop, which should always be used as a source of
symmetry information in preference to the above space-group names.
They are only intended as comments.
;
_shelx_estimated_absorpt_t_max 0.860
_shelx_estimated_absorpt_t_min 0.835
_reflns_odcompleteness_completeness 99.89
_reflns_odcompleteness_iscentric 1
_reflns_odcompleteness_theta 26.32
_olex2_refinement_description
;
1. Fixed Uiso
 At 1.2 times of:
  All C(H) groups, All C(H,H) groups
 At 1.5 times of:
  All C(H,H,H) groups
2. Rigid bond restraints
 C9, C10
 with sigma for 1-2 distances of 0.01 and sigma for 1-3 distances of 0.01
 S1, C7
 with sigma for 1-2 distances of 0.01 and sigma for 1-3 distances of 0.01
3. Uiso/Uaniso restraints and constraints
C9 \\sim C10: within 2A with sigma of 0.002 and sigma for terminal atoms of
0.004
S1 \\sim C7: within 2A with sigma of 0.002 and sigma for terminal atoms of 0.004
Uanis(C7) \\sim Ueq, Uanis(C8) \\sim Ueq: with sigma of 0.002 and sigma for
terminal atoms of 0.004
Uanis(C32) \\sim Ueq, Uanis(C33) \\sim Ueq: with sigma of 0.002 and sigma for
terminal atoms of 0.004
4.a Secondary CH2 refined with riding coordinates:
 C12(H12A,H12B)
4.b Aromatic/amide H refined with riding coordinates:
 C36(H36), C35(H35), C32(H32), C18(H18), C3(H3), C17(H17), C33(H33), C29(H29),
 C2(H2), C30(H30), C25(H25), C5(H5), C21(H21), C22(H22), C6(H6), C24(H24),
 C34(H34), C9(H9), C10(H10)
4.c Idealised Me refined as rotating group:
 C26(H26A,H26B,H26C)
;
_olex2_submission_special_instructions 'No special instructions were received'
_oxdiff_exptl_absorpt_empirical_details
;
Empirical correction (ABSPACK) includes:
- Absorption correction using spherical harmonics
- Frame scaling
;
_oxdiff_exptl_absorpt_empirical_full_max 2.481
_oxdiff_exptl_absorpt_empirical_full_min 0.611

loop_
_space_group_symop_operation_xyz
'x, y, z'
'-x, y+1/2, -z+1/2'
'-x, -y, -z'
'x, -y-1/2, z-1/2'

loop_
_atom_site_label
_atom_site_type_symbol
_atom_site_fract_x
_atom_site_fract_y
_atom_site_fract_z
_atom_site_U_iso_or_equiv
_atom_site_adp_type
_atom_site_occupancy
_atom_site_site_symmetry_order
_atom_site_calc_flag
_atom_site_refinement_flags_posn
_atom_site_refinement_flags_adp
Br1 Br 0.17482(4) 0.87385(10) 0.06851(2) 0.0312(3) Uani 1 1 d . .
S3 S 0.19548(9) 0.7626(3) 0.45730(6) 0.0252(4) Uani 1 1 d . .
S5 S 0.25759(9) 0.6142(2) 0.25043(6) 0.0256(4) Uani 1 1 d . .
S4 S 0.23267(10) 1.1237(3) 0.51659(6) 0.0296(5) Uani 1 1 d . .
S1 S 0.11841(10) 1.1281(3) 0.27543(7) 0.0363(5) Uani 1 1 d . U
S6 S 0.30747(10) 0.6259(3) 0.15326(6) 0.0370(5) Uani 1 1 d . .
S2 S 0.01745(10) 0.8216(4) 0.30780(7) 0.0543(7) Uani 1 1 d . .
Cl1 Cl 0.55787(12) 0.0139(3) 0.17916(7) 0.0537(6) Uani 1 1 d . .
O2 O 0.3609(2) 0.6726(7) 0.41706(17) 0.0297(11) Uani 1 1 d . .
O1 O 0.2676(3) 0.4796(7) 0.35289(17) 0.0339(12) Uani 1 1 d . .
C36 C 0.0841(4) 1.0362(10) 0.4393(2) 0.0259(16) Uani 1 1 d . .
H36 H 0.117450 1.137560 0.435252 0.031 Uiso 1 1 calc R .
C31 C 0.1049(3) 0.8407(10) 0.4508(2) 0.0259(16) Uani 1 1 d . .
C35 C 0.0133(4) 1.0756(12) 0.4340(2) 0.0338(18) Uani 1 1 d . .
H35 H -0.001480 1.205326 0.426172 0.041 Uiso 1 1 calc R .
C32 C 0.0554(3) 0.6906(11) 0.4572(3) 0.0296(17) Uani 1 1 d . U
H32 H 0.069659 0.560820 0.465337 0.036 Uiso 1 1 calc R .
C27 C 0.2887(3) 1.0722(9) 0.4394(2) 0.0189(14) Uani 1 1 d . .
C18 C 0.3165(3) 0.9304(10) 0.2185(2) 0.0265(16) Uani 1 1 d . .
H18 H 0.338888 1.019974 0.199207 0.032 Uiso 1 1 calc R .
C13 C 0.3057(3) 0.9872(9) 0.3920(2) 0.0200(14) Uani 1 1 d . .
C26 C 0.3733(3) 1.0797(10) 0.3731(2) 0.0273(16) Uani 1 1 d . .
H26A H 0.366846 1.222539 0.369003 0.041 Uiso 1 1 calc GR .
H26B H 0.383303 1.018406 0.344331 0.041 Uiso 1 1 calc GR .
H26C H 0.412040 1.056073 0.393959 0.041 Uiso 1 1 calc GR .
C14 C 0.3176(3) 0.7612(10) 0.3944(2) 0.0239(15) Uani 1 1 d . .
C12 C 0.2400(3) 1.0149(9) 0.3600(2) 0.0215(15) Uani 1 1 d . .
H12A H 0.198408 1.040322 0.377947 0.026 Uiso 1 1 calc R .
H12B H 0.247007 1.130112 0.340257 0.026 Uiso 1 1 calc R .
C4 C 0.1553(3) 0.9444(10) 0.1299(2) 0.0261(16) Uani 1 1 d . .
C3 C 0.1271(3) 0.8016(10) 0.1577(2) 0.0257(16) Uani 1 1 d . .
H3 H 0.116180 0.673403 0.146656 0.031 Uiso 1 1 calc R .
C28 C 0.2408(3) 0.9878(10) 0.4665(2) 0.0234(15) Uani 1 1 d . .
C11 C 0.2288(3) 0.8220(10) 0.3312(2) 0.0220(15) Uani 1 1 d . .
C16 C 0.2630(3) 0.8257(9) 0.2850(2) 0.0221(15) Uani 1 1 d . .
C20 C 0.3791(4) 0.4541(10) 0.1623(2) 0.0273(16) Uani 1 1 d . .
C17 C 0.2958(3) 0.9795(10) 0.2635(2) 0.0262(16) Uani 1 1 d . .
H17 H 0.303984 1.105051 0.276810 0.031 Uiso 1 1 calc R .
C33 C -0.0154(4) 0.7354(11) 0.4514(3) 0.0356(18) Uani 1 1 d . U
H33 H -0.048920 0.634447 0.455245 0.043 Uiso 1 1 calc R .
C1 C 0.1317(3) 1.0487(10) 0.2186(2) 0.0265(16) Uani 1 1 d . .
C29 C 0.3197(3) 1.2511(9) 0.4582(2) 0.0224(15) Uani 1 1 d . .
H29 H 0.354200 1.327131 0.444020 0.027 Uiso 1 1 calc R .
C15 C 0.2691(4) 0.6570(10) 0.3586(2) 0.0252(16) Uani 1 1 d . .
C2 C 0.1148(3) 0.8516(10) 0.2030(2) 0.0272(16) Uani 1 1 d . .
H2 H 0.095680 0.756811 0.222594 0.033 Uiso 1 1 calc R .
C8 C 0.1499(3) 0.7742(10) 0.3256(2) 0.0276(16) Uani 1 1 d . U
C30 C 0.2924(4) 1.2970(10) 0.4996(2) 0.0293(17) Uani 1 1 d . .
H30 H 0.305235 1.410522 0.516506 0.035 Uiso 1 1 calc R .
C19 C 0.2997(3) 0.7393(10) 0.2075(2) 0.0266(16) Uani 1 1 d . .
C25 C 0.3889(4) 0.3047(13) 0.1305(3) 0.042(2) Uani 1 1 d . .
H25 H 0.357898 0.293971 0.105715 0.051 Uiso 1 1 calc R .
C5 C 0.1720(4) 1.1374(10) 0.1445(3) 0.0322(18) Uani 1 1 d . .
H5 H 0.190816 1.231412 0.124594 0.039 Uiso 1 1 calc R .
C21 C 0.4243(4) 0.4656(12) 0.1990(3) 0.042(2) Uani 1 1 d . .
H21 H 0.417511 0.564420 0.220979 0.051 Uiso 1 1 calc R .
C22 C 0.4793(4) 0.3342(12) 0.2038(3) 0.040(2) Uani 1 1 d . .
H22 H 0.510500 0.345781 0.228536 0.048 Uiso 1 1 calc R .
C6 C 0.1599(4) 1.1880(11) 0.1896(3) 0.0352(18) Uani 1 1 d . .
H6 H 0.170930 1.316996 0.200083 0.042 Uiso 1 1 calc R .
C7 C 0.1025(4) 0.9013(11) 0.3036(3) 0.0358(11) Uani 1 1 d . U
C24 C 0.4441(4) 0.1714(12) 0.1353(3) 0.041(2) Uani 1 1 d . .
H24 H 0.451130 0.072289 0.113409 0.050 Uiso 1 1 calc R .
C23 C 0.4889(4) 0.1853(12) 0.1724(3) 0.041(2) Uani 1 1 d . .
C34 C -0.0367(4) 0.9252(13) 0.4401(2) 0.0378(19) Uani 1 1 d . .
H34 H -0.084546 0.954230 0.436478 0.045 Uiso 1 1 calc R .
C9 C 0.1143(4) 0.6060(13) 0.3455(3) 0.0465(17) Uani 1 1 d . U
H9 H 0.136668 0.502798 0.361731 0.056 Uiso 1 1 calc R .
C10 C 0.0433(4) 0.6172(13) 0.3376(3) 0.0475(17) Uani 1 1 d . U
H10 H 0.011786 0.519986 0.347729 0.057 Uiso 1 1 calc R .

loop_
_atom_site_aniso_label
_atom_site_aniso_U_11
_atom_site_aniso_U_22
_atom_site_aniso_U_33
_atom_site_aniso_U_23
_atom_site_aniso_U_13
_atom_site_aniso_U_12
Br1 0.0413(5) 0.0418(5) 0.0106(4) 0.0006(3) 0.0048(3) 0.0069(3)
S3 0.0318(10) 0.0314(9) 0.0127(9) -0.0025(7) 0.0050(7) -0.0035(8)
S5 0.0354(10) 0.0311(9) 0.0106(9) -0.0049(7) 0.0048(7) 0.0030(8)
S4 0.0409(11) 0.0346(10) 0.0135(10) -0.0078(8) 0.0038(8) -0.0050(8)
S1 0.0403(10) 0.0520(11) 0.0164(10) -0.0129(8) -0.0060(8) 0.0160(9)
S6 0.0397(11) 0.0608(13) 0.0106(10) -0.0025(9) 0.0045(8) 0.0158(9)
S2 0.0306(11) 0.117(2) 0.0157(11) -0.0197(12) 0.0034(8) -0.0102(12)
Cl1 0.0673(14) 0.0655(14) 0.0293(13) 0.0073(10) 0.0213(10) 0.0344(12)
O2 0.041(3) 0.030(2) 0.018(3) 0.010(2) 0.003(2) 0.001(2)
O1 0.061(3) 0.021(3) 0.020(3) 0.002(2) 0.003(2) -0.003(2)
C36 0.035(4) 0.034(4) 0.009(4) -0.005(3) 0.011(3) -0.005(3)
C31 0.026(4) 0.041(4) 0.011(4) -0.003(3) 0.008(3) -0.008(3)
C35 0.038(5) 0.047(4) 0.016(4) -0.012(3) 0.004(3) 0.003(4)
C32 0.031(2) 0.032(2) 0.025(2) -0.0003(18) 0.0019(17) -0.0016(17)
C27 0.022(3) 0.027(3) 0.008(3) -0.003(3) 0.000(3) 0.004(3)
C18 0.028(4) 0.040(4) 0.012(4) 0.006(3) 0.004(3) -0.002(3)
C13 0.019(3) 0.032(4) 0.009(4) -0.003(3) 0.004(3) -0.003(3)
C26 0.035(4) 0.031(4) 0.017(4) 0.008(3) 0.003(3) -0.002(3)
C14 0.030(4) 0.031(4) 0.012(4) 0.003(3) 0.010(3) 0.002(3)
C12 0.028(4) 0.017(3) 0.020(4) -0.007(3) -0.003(3) -0.003(3)
C4 0.030(4) 0.037(4) 0.011(4) -0.002(3) 0.001(3) 0.002(3)
C3 0.034(4) 0.035(4) 0.008(4) -0.008(3) -0.007(3) 0.006(3)
C28 0.030(4) 0.032(4) 0.008(4) -0.002(3) 0.004(3) 0.002(3)
C11 0.029(4) 0.032(4) 0.005(3) -0.003(3) 0.005(3) -0.008(3)
C16 0.029(4) 0.027(3) 0.011(4) -0.001(3) 0.001(3) -0.004(3)
C20 0.036(4) 0.035(4) 0.012(4) 0.003(3) 0.012(3) 0.004(3)
C17 0.034(4) 0.032(4) 0.013(4) -0.006(3) 0.008(3) 0.002(3)
C33 0.036(2) 0.039(2) 0.031(2) -0.0002(18) 0.0040(18) -0.0016(18)
C1 0.023(4) 0.043(4) 0.013(4) -0.010(3) -0.010(3) 0.009(3)
C29 0.026(4) 0.022(3) 0.019(4) -0.002(3) 0.001(3) -0.001(3)
C15 0.039(4) 0.030(4) 0.007(4) 0.005(3) 0.007(3) 0.001(3)
C2 0.028(4) 0.045(4) 0.009(4) 0.002(3) 0.000(3) 0.009(3)
C8 0.029(2) 0.030(2) 0.023(2) -0.0051(17) 0.0032(17) -0.0025(17)
C30 0.039(4) 0.029(4) 0.020(4) -0.008(3) 0.000(3) -0.007(3)
C19 0.024(4) 0.040(4) 0.016(4) 0.006(3) 0.013(3) 0.008(3)
C25 0.051(5) 0.068(5) 0.008(4) -0.001(4) 0.007(3) 0.014(4)
C5 0.046(5) 0.036(4) 0.014(4) 0.005(3) -0.003(3) 0.006(3)
C21 0.053(5) 0.053(5) 0.020(4) -0.009(4) -0.005(4) 0.019(4)
C22 0.046(5) 0.059(5) 0.016(4) -0.007(4) 0.001(3) 0.012(4)
C6 0.045(5) 0.036(4) 0.024(5) -0.005(4) -0.006(4) 0.009(4)
C7 0.0371(16) 0.0463(16) 0.0238(16) -0.0082(14) -0.0018(14) 0.0065(14)
C24 0.057(5) 0.051(5) 0.017(5) -0.008(4) 0.019(4) 0.010(4)
C23 0.046(5) 0.053(5) 0.024(5) 0.015(4) 0.013(4) 0.011(4)
C34 0.028(4) 0.074(6) 0.012(4) -0.009(4) 0.005(3) 0.005(4)
C9 0.047(3) 0.073(4) 0.020(3) -0.022(3) 0.018(3) -0.031(3)
C10 0.047(3) 0.074(4) 0.023(3) -0.023(3) 0.018(3) -0.034(3)

loop_
_atom_type_symbol
_atom_type_description
_atom_type_scat_dispersion_real
_atom_type_scat_dispersion_imag
_atom_type_scat_source
C C 0.0033 0.0016 'International Tables Vol C Tables 4.2.6.8 and 6.1.1.4'
H H 0.0000 0.0000 'International Tables Vol C Tables 4.2.6.8 and 6.1.1.4'
Br Br -0.2901 2.4595 'International Tables Vol C Tables 4.2.6.8 and 6.1.1.4'
Cl Cl 0.1484 0.1585 'International Tables Vol C Tables 4.2.6.8 and 6.1.1.4'
O O 0.0106 0.0060 'International Tables Vol C Tables 4.2.6.8 and 6.1.1.4'
S S 0.1246 0.1234 'International Tables Vol C Tables 4.2.6.8 and 6.1.1.4'

loop_
_geom_angle_atom_site_label_1
_geom_angle_atom_site_label_2
_geom_angle_atom_site_label_3
_geom_angle
C28 S3 C31 103.7(3)
C19 S5 C16 91.1(3)
C30 S4 C28 91.6(3)
C7 S1 C1 102.9(4)
C19 S6 C20 102.2(3)
C10 S2 C7 91.3(4)
C31 C36 H36 120.8
C35 C36 H36 120.8
C35 C36 C31 118.4(7)
C36 C31 S3 123.9(5)
C32 C31 S3 115.3(5)
C32 C31 C36 120.8(6)
C36 C35 H35 119.5
C36 C35 C34 121.1(7)
C34 C35 H35 119.5
C31 C32 H32 120.4
C31 C32 C33 119.2(7)
C33 C32 H32 120.4
C28 C27 C13 122.7(6)
C28 C27 C29 113.1(6)
C29 C27 C13 124.1(6)
C17 C18 H18 124.1
C19 C18 H18 124.1
C19 C18 C17 111.8(6)
C27 C13 C12 109.0(5)
C26 C13 C27 112.0(5)
C26 C13 C12 113.2(5)
C14 C13 C27 110.7(5)
C14 C13 C26 106.6(5)
C14 C13 C12 105.1(5)
C13 C26 H26A 109.5
C13 C26 H26B 109.5
C13 C26 H26C 109.5
H26A C26 H26B 109.5
H26A C26 H26C 109.5
H26B C26 H26C 109.5
O2 C14 C13 127.5(6)
O2 C14 C15 123.4(6)
C13 C14 C15 108.9(5)
C13 C12 H12A 109.8
C13 C12 H12B 109.8
H12A C12 H12B 108.2
C11 C12 C13 109.5(5)
C11 C12 H12A 109.8
C11 C12 H12B 109.8
C3 C4 Br1 118.9(5)
C3 C4 C5 122.9(7)
C5 C4 Br1 118.2(5)
C4 C3 H3 120.6
C4 C3 C2 118.9(6)
C2 C3 H3 120.6
S4 C28 S3 121.6(4)
C27 C28 S3 127.1(5)
C27 C28 S4 111.2(5)
C12 C11 C15 103.7(5)
C16 C11 C12 115.0(5)
C16 C11 C15 105.3(5)
C16 C11 C8 109.8(5)
C8 C11 C12 110.6(5)
C8 C11 C15 112.3(5)
C11 C16 S5 119.5(5)
C17 C16 S5 110.8(5)
C17 C16 C11 129.6(6)
C25 C20 S6 117.9(6)
C21 C20 S6 123.0(6)
C21 C20 C25 119.1(7)
C18 C17 H17 123.2
C16 C17 C18 113.5(6)
C16 C17 H17 123.2
C32 C33 H33 119.6
C34 C33 C32 120.8(7)
C34 C33 H33 119.6
C2 C1 S1 122.9(6)
C6 C1 S1 116.9(5)
C6 C1 C2 120.2(7)
C27 C29 H29 124.1
C30 C29 C27 111.7(6)
C30 C29 H29 124.1
O1 C15 C14 123.5(6)
O1 C15 C11 127.8(6)
C14 C15 C11 108.6(5)
C3 C2 C1 119.1(7)
C3 C2 H2 120.5
C1 C2 H2 120.5
C7 C8 C11 123.2(6)
C7 C8 C9 110.9(7)
C9 C8 C11 125.7(7)
S4 C30 H30 123.9
C29 C30 S4 112.3(5)
C29 C30 H30 123.9
S5 C19 S6 120.4(4)
C18 C19 S5 112.7(5)
C18 C19 S6 126.4(5)
C20 C25 H25 119.8
C24 C25 C20 120.4(7)
C24 C25 H25 119.8
C4 C5 H5 120.7
C4 C5 C6 118.5(7)
C6 C5 H5 120.7
C20 C21 H21 119.6
C22 C21 C20 120.8(7)
C22 C21 H21 119.6
C21 C22 H22 119.9
C21 C22 C23 120.2(8)
C23 C22 H22 119.9
C1 C6 C5 120.4(7)
C1 C6 H6 119.8
C5 C6 H6 119.8
S2 C7 S1 118.3(4)
C8 C7 S1 129.0(6)
C8 C7 S2 112.6(6)
C25 C24 H24 120.2
C25 C24 C23 119.6(7)
C23 C24 H24 120.2
C22 C23 Cl1 120.2(7)
C22 C23 C24 120.0(7)
C24 C23 Cl1 119.8(6)
C35 C34 H34 120.1
C33 C34 C35 119.7(7)
C33 C34 H34 120.1
C8 C9 H9 124.5
C10 C9 C8 111.0(8)
C10 C9 H9 124.5
S2 C10 H10 122.9
C9 C10 S2 114.2(7)
C9 C10 H10 122.9

loop_
_geom_bond_atom_site_label_1
_geom_bond_atom_site_label_2
_geom_bond_distance
Br1 C4 1.909(7)
S3 C31 1.796(7)
S3 C28 1.738(7)
S5 C16 1.732(7)
S5 C19 1.719(7)
S4 C28 1.737(7)
S4 C30 1.693(7)
S1 C1 1.775(7)
S1 C7 1.744(8)
S6 C20 1.785(7)
S6 C19 1.772(7)
S2 C7 1.699(8)
S2 C10 1.679(10)
Cl1 C23 1.738(8)
O2 C14 1.199(8)
O1 C15 1.186(7)
C36 H36 0.9300
C36 C31 1.392(9)
C36 C35 1.371(10)
C31 C32 1.380(9)
C35 H35 0.9300
C35 C34 1.387(11)
C32 H32 0.9300
C32 C33 1.379(10)
C27 C13 1.543(9)
C27 C28 1.340(9)
C27 C29 1.427(9)
C18 H18 0.9300
C18 C17 1.424(9)
C18 C19 1.343(9)
C13 C26 1.534(9)
C13 C14 1.513(9)
C13 C12 1.555(9)
C26 H26A 0.9600
C26 H26B 0.9600
C26 H26C 0.9600
C14 C15 1.544(9)
C12 H12A 0.9700
C12 H12B 0.9700
C12 C11 1.545(8)
C4 C3 1.366(10)
C4 C5 1.381(9)
C3 H3 0.9300
C3 C2 1.398(9)
C11 C16 1.519(9)
C11 C15 1.550(9)
C11 C8 1.531(9)
C16 C17 1.355(9)
C20 C25 1.377(10)
C20 C21 1.366(10)
C17 H17 0.9300
C33 H33 0.9300
C33 C34 1.358(10)
C1 C2 1.418(9)
C1 C6 1.372(11)
C29 H29 0.9300
C29 C30 1.367(10)
C2 H2 0.9300
C8 C7 1.381(10)
C8 C9 1.433(10)
C30 H30 0.9300
C25 H25 0.9300
C25 C24 1.371(11)
C5 H5 0.9300
C5 C6 1.393(11)
C21 H21 0.9300
C21 C22 1.361(10)
C22 H22 0.9300
C22 C23 1.365(11)
C6 H6 0.9300
C24 H24 0.9300
C24 C23 1.372(11)
C34 H34 0.9300
C9 H9 0.9300
C9 C10 1.361(12)
C10 H10 0.9300

loop_
_smtbx_masks_void_nr
_smtbx_masks_void_average_x
_smtbx_masks_void_average_y
_smtbx_masks_void_average_z
_smtbx_masks_void_volume
_smtbx_masks_void_count_electrons
1 0.500 0.403 0.000 209.7 55.6
2 0.500 -0.244 0.500 209.7 55.6
